data_7054046
loop_
_publ_author_name
'Schlamp, Stephan'
'Dankhoff, Katja'
'Weber, Birgit'

_publ_section_title
;
 Amphiphilic iron(ii) complexes with short alkyl chains -- crystal packing
 and spin transition properties
;
_journal_issue 5
_journal_name_full 'New Journal of Chemistry'
_journal_page_first 1965
_journal_paper_doi 10.1039/c3nj00991b
_journal_volume 38
_journal_year 2014
_chemical_formula_moiety 'C48 H70 Fe N6 O8, (C H4 O), 0.5(C H4 O)'
_chemical_formula_sum 'C49.5 H76 Fe N6 O9.5'
_chemical_formula_weight 963.01
_chemical_name_common '[Fe12i(C8)(dmap)2]'
_chemical_name_systematic
; 
 ? 
;
_space_group_IT_number 14
_symmetry_cell_setting monoclinic
_symmetry_space_group_name_Hall '-P 2ybc'
_symmetry_space_group_name_H-M 'P 1 21/c 1'
_atom_sites_solution_hydrogens geom
_atom_sites_solution_primary direct
_atom_sites_solution_secondary difmap
_audit_creation_method SHELXL-97
_cell_angle_alpha 90.00
_cell_angle_beta 101.404(5)
_cell_angle_gamma 90.00
_cell_formula_units_Z 4
_cell_length_a 10.599(5)
_cell_length_b 31.295(5)
_cell_length_c 15.997(5)
_cell_measurement_reflns_used 56290
_cell_measurement_temperature 133(2)
_cell_measurement_theta_max 24.6
_cell_measurement_theta_min 1.3
_cell_volume 5201(3)
_computing_cell_refinement X-AREA-STOE
_computing_data_collection X-AREA-STOE
_computing_data_reduction X-AREA-STOE
_computing_molecular_graphics ORTEP
_computing_publication_material PLATON
_computing_structure_refinement 'SHELXL-97 (Sheldrick, 1997)'
_computing_structure_solution 'SHELXS-97 (Sheldrick, 1990)'
_diffrn_ambient_temperature 133(2)
_diffrn_measured_fraction_theta_full 0.989
_diffrn_measured_fraction_theta_max 0.989
_diffrn_measurement_device_type STOE-IPDSII
_diffrn_measurement_method Omega-Scan
_diffrn_radiation_monochromator graphite
_diffrn_radiation_source 'fine-focus sealed tube'
_diffrn_radiation_type MoK\a
_diffrn_radiation_wavelength 0.71069
_diffrn_reflns_av_R_equivalents 0.1851
_diffrn_reflns_av_sigmaI/netI 0.1371
_diffrn_reflns_limit_h_max 12
_diffrn_reflns_limit_h_min -12
_diffrn_reflns_limit_k_max 36
_diffrn_reflns_limit_k_min -36
_diffrn_reflns_limit_l_max 18
_diffrn_reflns_limit_l_min -18
_diffrn_reflns_number 56290
_diffrn_reflns_theta_full 24.64
_diffrn_reflns_theta_max 24.64
_diffrn_reflns_theta_min 1.30
_exptl_absorpt_coefficient_mu 0.349
_exptl_absorpt_correction_type none
_exptl_crystal_colour red
_exptl_crystal_density_diffrn 1.230
_exptl_crystal_density_method 'not measured'
_exptl_crystal_description block
_exptl_crystal_F_000 2068
_exptl_crystal_size_max 0.39
_exptl_crystal_size_mid 0.19
_exptl_crystal_size_min 0.14
_refine_diff_density_max 1.561
_refine_diff_density_min -0.390
_refine_diff_density_rms 0.092
_refine_ls_extinction_method none
_refine_ls_goodness_of_fit_ref 0.931
_refine_ls_hydrogen_treatment constr
_refine_ls_matrix_type full
_refine_ls_number_parameters 586
_refine_ls_number_reflns 8715
_refine_ls_number_restraints 0
_refine_ls_restrained_S_all 0.931
_refine_ls_R_factor_all 0.1626
_refine_ls_R_factor_gt 0.0852
_refine_ls_shift/su_max 0.000
_refine_ls_shift/su_mean 0.000
_refine_ls_structure_factor_coef Fsqd
_refine_ls_weighting_details 'calc w=1/[\s^2^(Fo^2^)+(0.1368P)^2^+0.0000P] where P=(Fo^2^+2Fc^2^)/3'
_refine_ls_weighting_scheme calc
_refine_ls_wR_factor_gt 0.2167
_refine_ls_wR_factor_ref 0.2514
_reflns_number_gt 4166
_reflns_number_total 8715
_reflns_threshold_expression >2sigma(I)
_cod_data_source_file c3nj00991b.txt
_cod_data_source_block cl003
_cod_original_sg_symbol_H-M P2(1)/c
_cod_original_formula_sum 'C49.50 H76 Fe N6 O9.50'
_cod_database_code 7054046

loop_
_symmetry_equiv_pos_as_xyz
'x, y, z'
'-x, y+1/2, -z+1/2'
'-x, -y, -z'
'x, -y-1/2, z-1/2'

loop_
_atom_site_label
_atom_site_type_symbol
_atom_site_fract_x
_atom_site_fract_y
_atom_site_fract_z
_atom_site_U_iso_or_equiv
_atom_site_adp_type
_atom_site_occupancy
_atom_site_symmetry_multiplicity
_atom_site_calc_flag
_atom_site_refinement_flags
_atom_site_disorder_assembly
_atom_site_disorder_group
C1 C 1.2383(6) 0.2265(2) 0.4289(4) 0.0467(16) Uani 1 1 d . . .
C2 C 1.2665(6) 0.2497(2) 0.3572(4) 0.0420(15) Uani 1 1 d . . .
C3 C 1.1794(6) 0.2790(2) 0.3103(4) 0.0449(16) Uani 1 1 d . . .
H3 H 1.2069 0.2934 0.2647 0.054 Uiso 1 1 calc R . .
C4 C 0.9828(5) 0.31704(19) 0.2674(4) 0.0379(14) Uani 1 1 d . . .
C5 C 1.0116(6) 0.3351(2) 0.1922(4) 0.0440(16) Uani 1 1 d . . .
H5 H 1.0913 0.3290 0.1762 0.053 Uiso 1 1 calc R . .
C6 C 0.9230(6) 0.3616(2) 0.1423(4) 0.0437(16) Uani 1 1 d . . .
C7 C 0.8040(6) 0.3694(2) 0.1643(4) 0.0459(16) Uani 1 1 d . . .
C8 C 0.7761(6) 0.3522(2) 0.2388(4) 0.0435(16) Uani 1 1 d . . .
H8 H 0.6960 0.3584 0.2543 0.052 Uiso 1 1 calc R . .
C9 C 0.8644(6) 0.32619(19) 0.2906(4) 0.0398(15) Uani 1 1 d . . .
C10 C 0.7459(6) 0.3142(2) 0.3997(4) 0.0452(16) Uani 1 1 d . . .
H10 H 0.6868 0.3346 0.3704 0.054 Uiso 1 1 calc R . .
C11 C 0.7162(6) 0.2953(2) 0.4747(4) 0.0445(16) Uani 1 1 d . . .
C12 C 0.7922(6) 0.2629(2) 0.5224(4) 0.0446(16) Uani 1 1 d . . .
C13 C 1.3350(6) 0.1979(2) 0.4830(5) 0.0535(18) Uani 1 1 d . . .
H13A H 1.3053 0.1907 0.5355 0.080 Uiso 1 1 calc R . .
H13B H 1.4180 0.2126 0.4973 0.080 Uiso 1 1 calc R . .
H13C H 1.3448 0.1717 0.4515 0.080 Uiso 1 1 calc R . .
C14 C 1.3869(6) 0.2431(2) 0.3292(5) 0.0477(17) Uani 1 1 d . . .
C15 C 1.5086(6) 0.2626(3) 0.2246(5) 0.062(2) Uani 1 1 d . . .
H15A H 1.5883 0.2646 0.2675 0.093 Uiso 1 1 calc R . .
H15B H 1.5095 0.2842 0.1803 0.093 Uiso 1 1 calc R . .
H15C H 1.5018 0.2341 0.1988 0.093 Uiso 1 1 calc R . .
C16 C 0.7589(6) 0.2433(2) 0.6016(4) 0.0490(17) Uani 1 1 d . . .
H16A H 0.8240 0.2219 0.6249 0.073 Uiso 1 1 calc R . .
H16B H 0.6743 0.2296 0.5870 0.073 Uiso 1 1 calc R . .
H16C H 0.7568 0.2657 0.6441 0.073 Uiso 1 1 calc R . .
C17 C 0.5972(6) 0.3093(2) 0.4998(5) 0.0533(18) Uani 1 1 d . . .
C18 C 0.4058(7) 0.3508(3) 0.4605(6) 0.068(2) Uani 1 1 d . . .
H18A H 0.3518 0.3253 0.4594 0.103 Uiso 1 1 calc R . .
H18B H 0.3647 0.3708 0.4163 0.103 Uiso 1 1 calc R . .
H18C H 0.4164 0.3645 0.5165 0.103 Uiso 1 1 calc R . .
C19 C 1.0315(6) 0.3598(2) 0.0247(5) 0.0503(17) Uani 1 1 d . . .
H19A H 1.0090 0.3292 0.0158 0.060 Uiso 1 1 calc R . .
H19B H 1.1203 0.3619 0.0583 0.060 Uiso 1 1 calc R . .
C20 C 1.0215(7) 0.3821(2) -0.0600(4) 0.0530(18) Uani 1 1 d . . .
H20A H 0.9299 0.3827 -0.0892 0.064 Uiso 1 1 calc R . .
H20B H 1.0693 0.3652 -0.0959 0.064 Uiso 1 1 calc R . .
C21 C 1.0728(8) 0.4273(2) -0.0534(5) 0.065(2) Uani 1 1 d . . .
H21A H 1.1677 0.4265 -0.0356 0.077 Uiso 1 1 calc R . .
H21B H 1.0379 0.4428 -0.0091 0.077 Uiso 1 1 calc R . .
C22 C 1.0356(9) 0.4522(3) -0.1408(5) 0.075(2) Uani 1 1 d . . .
H22A H 1.0598 0.4348 -0.1869 0.090 Uiso 1 1 calc R . .
H22B H 0.9413 0.4566 -0.1547 0.090 Uiso 1 1 calc R . .
C23 C 1.1018(9) 0.4942(3) -0.1364(6) 0.082(3) Uani 1 1 d . . .
H23A H 1.1960 0.4895 -0.1252 0.099 Uiso 1 1 calc R . .
H23B H 1.0813 0.5108 -0.0880 0.099 Uiso 1 1 calc R . .
C24 C 1.0628(9) 0.5202(3) -0.2180(6) 0.078(2) Uani 1 1 d . . .
H24A H 1.1244 0.5442 -0.2157 0.094 Uiso 1 1 calc R . .
H24B H 1.0731 0.5018 -0.2665 0.094 Uiso 1 1 calc R . .
C25 C 0.9310(9) 0.5382(3) -0.2366(6) 0.082(3) Uani 1 1 d . . .
H25A H 0.9163 0.5543 -0.1861 0.098 Uiso 1 1 calc R . .
H25B H 0.8683 0.5144 -0.2465 0.098 Uiso 1 1 calc R . .
C26 C 0.9058(8) 0.5677(3) -0.3136(5) 0.072(2) Uani 1 1 d . . .
H26A H 0.9679 0.5912 -0.3047 0.108 Uiso 1 1 calc R . .
H26B H 0.8183 0.5792 -0.3211 0.108 Uiso 1 1 calc R . .
H26C H 0.9149 0.5516 -0.3646 0.108 Uiso 1 1 calc R . .
C27 C 0.6531(7) 0.3728(2) 0.0342(5) 0.0570(19) Uani 1 1 d . . .
H27A H 0.6011 0.3482 0.0471 0.068 Uiso 1 1 calc R . .
H27B H 0.7203 0.3619 0.0046 0.068 Uiso 1 1 calc R . .
C28 C 0.5680(7) 0.4048(2) -0.0217(5) 0.0572(19) Uani 1 1 d . . .
H28A H 0.5019 0.4151 0.0094 0.069 Uiso 1 1 calc R . .
H28B H 0.5226 0.3899 -0.0736 0.069 Uiso 1 1 calc R . .
C29 C 0.6377(7) 0.4431(2) -0.0487(5) 0.0574(19) Uani 1 1 d . . .
H29A H 0.7048 0.4330 -0.0792 0.069 Uiso 1 1 calc R . .
H29B H 0.6813 0.4587 0.0028 0.069 Uiso 1 1 calc R . .
C30 C 0.5476(8) 0.4739(2) -0.1065(5) 0.064(2) Uani 1 1 d . . .
H30A H 0.5048 0.4580 -0.1579 0.076 Uiso 1 1 calc R . .
H30B H 0.4798 0.4832 -0.0760 0.076 Uiso 1 1 calc R . .
C31 C 0.6110(9) 0.5132(3) -0.1348(7) 0.091(3) Uani 1 1 d . . .
H31A H 0.6823 0.5042 -0.1626 0.109 Uiso 1 1 calc R . .
H31B H 0.6484 0.5304 -0.0841 0.109 Uiso 1 1 calc R . .
C32 C 0.5153(11) 0.5412(3) -0.1977(7) 0.106(4) Uani 1 1 d . . .
H32A H 0.4719 0.5225 -0.2447 0.127 Uiso 1 1 calc R . .
H32B H 0.4484 0.5515 -0.1673 0.127 Uiso 1 1 calc R . .
C33 C 0.5669(11) 0.5789(4) -0.2366(9) 0.117(4) Uani 1 1 d . . .
H33A H 0.6326 0.5688 -0.2682 0.141 Uiso 1 1 calc R . .
H33B H 0.4959 0.5918 -0.2785 0.141 Uiso 1 1 calc R . .
C34 C 0.6226(11) 0.6110(4) -0.1786(9) 0.139(6) Uani 1 1 d . . .
H34A H 0.5630 0.6185 -0.1413 0.208 Uiso 1 1 calc R . .
H34B H 0.6403 0.6363 -0.2103 0.208 Uiso 1 1 calc R . .
H34C H 0.7032 0.6003 -0.1439 0.208 Uiso 1 1 calc R . .
C35 C 0.7793(6) 0.2044(2) 0.3376(5) 0.0503(17) Uani 1 1 d . . .
H35 H 0.7329 0.2183 0.3749 0.060 Uiso 1 1 calc R . .
C36 C 0.7198(6) 0.1707(2) 0.2900(5) 0.0533(18) Uani 1 1 d . . .
H36 H 0.6359 0.1621 0.2954 0.064 Uiso 1 1 calc R . .
C37 C 0.7836(7) 0.1491(2) 0.2331(5) 0.0549(18) Uani 1 1 d . . .
C38 C 0.9061(7) 0.1650(2) 0.2285(5) 0.0535(18) Uani 1 1 d . . .
H38 H 0.9532 0.1525 0.1899 0.064 Uiso 1 1 calc R . .
C39 C 0.9577(6) 0.1982(2) 0.2791(4) 0.0475(17) Uani 1 1 d . . .
H39 H 1.0415 0.2074 0.2747 0.057 Uiso 1 1 calc R . .
C40 C 0.6009(8) 0.1016(3) 0.1877(6) 0.081(3) Uani 1 1 d . . .
H40A H 0.5966 0.0930 0.2459 0.122 Uiso 1 1 calc R . .
H40B H 0.5782 0.0772 0.1491 0.122 Uiso 1 1 calc R . .
H40C H 0.5404 0.1251 0.1697 0.122 Uiso 1 1 calc R . .
C41 C 0.7980(9) 0.0955(3) 0.1247(6) 0.080(3) Uani 1 1 d . . .
H41A H 0.8098 0.1162 0.0810 0.119 Uiso 1 1 calc R . .
H41B H 0.7469 0.0713 0.0977 0.119 Uiso 1 1 calc R . .
H41C H 0.8822 0.0852 0.1547 0.119 Uiso 1 1 calc R . .
C42 C 1.1314(6) 0.2959(2) 0.5784(5) 0.0457(16) Uani 1 1 d . . .
H42 H 1.1282 0.2662 0.5903 0.055 Uiso 1 1 calc R . .
C43 C 1.1920(6) 0.3218(2) 0.6421(5) 0.0470(16) Uani 1 1 d . . .
H43 H 1.2315 0.3100 0.6956 0.056 Uiso 1 1 calc R . .
C44 C 1.1959(6) 0.3662(2) 0.6286(5) 0.0475(17) Uani 1 1 d . . .
C45 C 1.1384(6) 0.3804(2) 0.5465(5) 0.0483(17) Uani 1 1 d . . .
H45 H 1.1391 0.4099 0.5330 0.058 Uiso 1 1 calc R . .
C46 C 1.0810(6) 0.3516(2) 0.4859(5) 0.0450(16) Uani 1 1 d . . .
H46 H 1.0431 0.3623 0.4311 0.054 Uiso 1 1 calc R . .
C47 C 1.2997(7) 0.3778(2) 0.7780(5) 0.062(2) Uani 1 1 d . . .
H47A H 1.2342 0.3598 0.7959 0.092 Uiso 1 1 calc R . .
H47B H 1.3202 0.4019 0.8174 0.092 Uiso 1 1 calc R . .
H47C H 1.3776 0.3609 0.7783 0.092 Uiso 1 1 calc R . .
C48 C 1.2606(8) 0.4385(2) 0.6753(5) 0.065(2) Uani 1 1 d . . .
H48A H 1.3053 0.4425 0.6278 0.098 Uiso 1 1 calc R . .
H48B H 1.3090 0.4528 0.7262 0.098 Uiso 1 1 calc R . .
H48C H 1.1741 0.4509 0.6604 0.098 Uiso 1 1 calc R . .
Fe1 Fe 0.98410(8) 0.26657(3) 0.41245(6) 0.0422(3) Uani 1 1 d . . .
N1 N 1.0639(4) 0.28852(16) 0.3232(3) 0.0393(12) Uani 1 1 d . . .
N2 N 0.8486(5) 0.30566(16) 0.3677(3) 0.0414(13) Uani 1 1 d . . .
N3 N 0.8983(5) 0.21918(17) 0.3356(4) 0.0484(14) Uani 1 1 d . . .
N4 N 0.7315(6) 0.1157(2) 0.1851(4) 0.0634(17) Uani 1 1 d . . .
N5 N 1.0751(5) 0.30943(16) 0.4989(4) 0.0442(13) Uani 1 1 d . . .
N6 N 1.2508(6) 0.39385(18) 0.6923(4) 0.0579(16) Uani 1 1 d . . .
O1 O 1.1302(4) 0.22854(13) 0.4525(3) 0.0450(11) Uani 1 1 d . . .
O2 O 0.8951(4) 0.24807(13) 0.5028(3) 0.0474(11) Uani 1 1 d . . .
O3 O 1.4692(4) 0.21610(16) 0.3540(3) 0.0607(13) Uani 1 1 d . . .
O4 O 1.4002(4) 0.26999(16) 0.2644(3) 0.0574(12) Uani 1 1 d . . .
O5 O 0.5519(5) 0.2977(2) 0.5592(4) 0.0811(18) Uani 1 1 d . . .
O6 O 0.5307(5) 0.33858(17) 0.4446(3) 0.0649(14) Uani 1 1 d . . .
O7 O 0.9428(4) 0.38063(14) 0.0684(3) 0.0495(11) Uani 1 1 d . . .
O8 O 0.7119(4) 0.39437(14) 0.1122(3) 0.0496(12) Uani 1 1 d . . .
C98 C 0.4626(13) 0.0268(4) 0.9608(10) 0.056(4) Uiso 0.50 1 d P A -1
H98A H 0.4515 0.0507 0.9982 0.083 Uiso 0.50 1 calc PR A -1
H98B H 0.3905 0.0068 0.9575 0.083 Uiso 0.50 1 calc PR A -1
H98C H 0.4650 0.0376 0.9037 0.083 Uiso 0.50 1 calc PR A -1
O98 O 0.6046(14) 0.0008(5) 1.0013(9) 0.110(4) Uiso 0.50 1 d P A -1
H98 H 0.6648 0.0121 0.9821 0.164 Uiso 0.50 1 calc PR A -1
C99 C 0.7782(10) 0.0677(3) 0.8983(7) 0.094(3) Uiso 1 1 d . . .
H99A H 0.7110 0.0853 0.9152 0.140 Uiso 1 1 calc R . .
H99B H 0.7501 0.0586 0.8389 0.140 Uiso 1 1 calc R . .
H99C H 0.8575 0.0845 0.9037 0.140 Uiso 1 1 calc R . .
O99 O 0.8032(9) 0.0287(3) 0.9556(6) 0.142(3) Uiso 1 1 d . . .
H99 H 0.8821 0.0270 0.9768 0.213 Uiso 1 1 calc R . .

loop_
_atom_site_aniso_label
_atom_site_aniso_U_11
_atom_site_aniso_U_22
_atom_site_aniso_U_33
_atom_site_aniso_U_23
_atom_site_aniso_U_13
_atom_site_aniso_U_12
C1 0.042(4) 0.047(4) 0.051(4) -0.004(3) 0.009(3) -0.004(3)
C2 0.033(3) 0.046(3) 0.048(4) 0.001(3) 0.009(3) 0.003(3)
C3 0.045(4) 0.046(4) 0.046(4) -0.004(3) 0.015(3) -0.002(3)
C4 0.031(3) 0.044(3) 0.040(4) 0.000(3) 0.008(3) 0.007(3)
C5 0.036(3) 0.054(4) 0.046(4) -0.002(3) 0.017(3) 0.006(3)
C6 0.044(4) 0.047(4) 0.042(4) 0.002(3) 0.014(3) 0.000(3)
C7 0.037(3) 0.054(4) 0.047(4) 0.005(3) 0.010(3) 0.009(3)
C8 0.034(3) 0.050(4) 0.047(4) -0.006(3) 0.009(3) 0.003(3)
C9 0.037(3) 0.043(3) 0.039(4) -0.001(3) 0.007(3) -0.002(3)
C10 0.041(4) 0.049(4) 0.045(4) 0.002(3) 0.006(3) 0.004(3)
C11 0.041(4) 0.050(4) 0.047(4) 0.002(3) 0.020(3) 0.004(3)
C12 0.041(4) 0.053(4) 0.043(4) 0.003(3) 0.015(3) -0.003(3)
C13 0.050(4) 0.056(4) 0.056(5) 0.005(4) 0.014(4) 0.007(3)
C14 0.044(4) 0.048(4) 0.051(4) -0.003(3) 0.010(3) -0.009(3)
C15 0.043(4) 0.086(5) 0.064(5) 0.003(4) 0.030(4) 0.011(4)
C16 0.048(4) 0.051(4) 0.049(4) 0.005(3) 0.014(3) 0.001(3)
C17 0.042(4) 0.063(5) 0.055(5) 0.001(4) 0.012(4) 0.000(3)
C18 0.049(4) 0.082(5) 0.080(6) 0.005(5) 0.028(4) 0.017(4)
C19 0.050(4) 0.050(4) 0.056(5) -0.007(3) 0.020(4) 0.001(3)
C20 0.062(4) 0.058(4) 0.043(4) 0.000(3) 0.021(3) 0.002(3)
C21 0.086(6) 0.062(5) 0.052(5) 0.006(4) 0.028(4) -0.005(4)
C22 0.090(6) 0.081(6) 0.060(6) 0.013(5) 0.029(5) -0.003(5)
C23 0.093(7) 0.076(6) 0.084(7) 0.002(5) 0.033(5) -0.010(5)
C24 0.100(7) 0.059(5) 0.078(6) 0.015(5) 0.026(5) 0.007(5)
C25 0.088(6) 0.069(5) 0.098(7) 0.011(5) 0.043(6) 0.010(5)
C26 0.077(6) 0.070(5) 0.073(6) 0.014(4) 0.023(5) -0.002(4)
C27 0.050(4) 0.069(5) 0.049(5) -0.001(4) 0.001(4) -0.006(4)
C28 0.053(4) 0.061(4) 0.055(5) 0.004(4) 0.007(4) -0.006(3)
C29 0.052(4) 0.060(4) 0.059(5) 0.005(4) 0.009(4) -0.006(3)
C30 0.076(5) 0.055(4) 0.064(5) 0.009(4) 0.023(4) -0.001(4)
C31 0.092(7) 0.068(5) 0.126(9) 0.018(6) 0.056(6) 0.005(5)
C32 0.156(10) 0.054(5) 0.129(9) 0.041(6) 0.080(8) 0.033(6)
C33 0.098(8) 0.120(9) 0.145(11) 0.029(9) 0.052(8) 0.022(7)
C34 0.106(8) 0.160(11) 0.169(12) -0.095(10) 0.072(8) -0.087(8)
C35 0.042(4) 0.062(4) 0.048(4) -0.004(4) 0.012(3) 0.004(3)
C36 0.039(4) 0.065(5) 0.059(5) 0.002(4) 0.015(4) -0.003(3)
C37 0.050(4) 0.060(4) 0.056(5) -0.004(4) 0.012(4) -0.006(3)
C38 0.052(4) 0.051(4) 0.060(5) -0.003(4) 0.020(4) -0.001(3)
C39 0.034(3) 0.059(4) 0.052(4) -0.002(4) 0.015(3) -0.002(3)
C40 0.066(5) 0.101(7) 0.077(6) -0.019(5) 0.012(5) -0.025(5)
C41 0.081(6) 0.082(6) 0.077(6) -0.024(5) 0.022(5) -0.013(5)
C42 0.043(4) 0.049(4) 0.050(5) 0.003(4) 0.019(3) 0.001(3)
C43 0.044(4) 0.054(4) 0.044(4) 0.006(3) 0.012(3) -0.002(3)
C44 0.044(4) 0.048(4) 0.051(5) -0.004(3) 0.009(3) -0.005(3)
C45 0.044(4) 0.041(4) 0.061(5) 0.003(4) 0.012(4) -0.001(3)
C46 0.041(4) 0.045(4) 0.050(4) 0.006(3) 0.011(3) 0.003(3)
C47 0.065(5) 0.069(5) 0.047(5) 0.000(4) 0.002(4) -0.010(4)
C48 0.078(5) 0.051(4) 0.063(5) -0.010(4) 0.005(4) -0.004(4)
Fe1 0.0358(5) 0.0485(5) 0.0442(6) -0.0003(5) 0.0127(4) 0.0012(4)
N1 0.031(3) 0.047(3) 0.040(3) -0.002(3) 0.006(2) -0.001(2)
N2 0.036(3) 0.045(3) 0.047(3) 0.002(3) 0.016(3) -0.001(2)
N3 0.039(3) 0.056(3) 0.051(4) 0.002(3) 0.012(3) 0.004(2)
N4 0.053(4) 0.066(4) 0.073(5) -0.017(4) 0.019(3) -0.011(3)
N5 0.041(3) 0.045(3) 0.051(4) 0.005(3) 0.020(3) 0.005(2)
N6 0.065(4) 0.054(4) 0.052(4) 0.001(3) 0.008(3) -0.012(3)
O1 0.041(2) 0.044(2) 0.051(3) 0.004(2) 0.012(2) -0.001(2)
O2 0.046(3) 0.050(3) 0.048(3) -0.001(2) 0.013(2) -0.004(2)
O3 0.046(3) 0.067(3) 0.072(4) 0.011(3) 0.020(3) 0.018(2)
O4 0.044(3) 0.072(3) 0.061(3) 0.010(3) 0.023(2) 0.009(2)
O5 0.069(4) 0.108(5) 0.078(4) 0.034(3) 0.044(3) 0.023(3)
O6 0.048(3) 0.086(4) 0.067(4) 0.016(3) 0.026(3) 0.017(3)
O7 0.048(3) 0.053(3) 0.052(3) 0.005(2) 0.022(2) 0.007(2)
O8 0.044(3) 0.059(3) 0.048(3) 0.006(2) 0.013(2) 0.007(2)

loop_
_atom_type_symbol
_atom_type_description
_atom_type_scat_dispersion_real
_atom_type_scat_dispersion_imag
_atom_type_scat_source
C C 0.0033 0.0016 'International Tables Vol C Tables 4.2.6.8 and 6.1.1.4'
H H 0.0000 0.0000 'International Tables Vol C Tables 4.2.6.8 and 6.1.1.4'
Fe Fe 0.3463 0.8444 'International Tables Vol C Tables 4.2.6.8 and 6.1.1.4'
N N 0.0061 0.0033 'International Tables Vol C Tables 4.2.6.8 and 6.1.1.4'
O O 0.0106 0.0060 'International Tables Vol C Tables 4.2.6.8 and 6.1.1.4'

loop_
_geom_angle_atom_site_label_1
_geom_angle_atom_site_label_2
_geom_angle_atom_site_label_3
_geom_angle
O1 C1 C2 123.4(6)
O1 C1 C13 114.2(6)
C2 C1 C13 122.4(6)
C3 C2 C1 122.4(6)
C3 C2 C14 116.9(6)
C1 C2 C14 120.7(6)
N1 C3 C2 126.6(6)
N1 C3 H3 116.7
C2 C3 H3 116.7
C9 C4 C5 119.8(6)
C9 C4 N1 114.9(5)
C5 C4 N1 125.3(5)
C6 C5 C4 119.7(5)
C6 C5 H5 120.2
C4 C5 H5 120.2
O7 C6 C5 123.7(5)
O7 C6 C7 116.0(6)
C5 C6 C7 120.2(6)
C8 C7 O8 119.2(5)
C8 C7 C6 120.2(6)
O8 C7 C6 120.6(6)
C9 C8 C7 120.5(6)
C9 C8 H8 119.8
C7 C8 H8 119.8
C8 C9 C4 119.6(6)
C8 C9 N2 126.9(5)
C4 C9 N2 113.5(5)
N2 C10 C11 125.3(6)
N2 C10 H10 117.3
C11 C10 H10 117.3
C12 C11 C10 123.5(6)
C12 C11 C17 119.6(6)
C10 C11 C17 116.8(6)
O2 C12 C11 123.2(6)
O2 C12 C16 114.2(6)
C11 C12 C16 122.6(6)
C1 C13 H13A 109.5
C1 C13 H13B 109.5
H13A C13 H13B 109.5
C1 C13 H13C 109.5
H13A C13 H13C 109.5
H13B C13 H13C 109.5
O3 C14 O4 119.9(6)
O3 C14 C2 127.8(6)
O4 C14 C2 112.2(6)
O4 C15 H15A 109.5
O4 C15 H15B 109.5
H15A C15 H15B 109.5
O4 C15 H15C 109.5
H15A C15 H15C 109.5
H15B C15 H15C 109.5
C12 C16 H16A 109.5
C12 C16 H16B 109.5
H16A C16 H16B 109.5
C12 C16 H16C 109.5
H16A C16 H16C 109.5
H16B C16 H16C 109.5
O5 C17 O6 118.5(6)
O5 C17 C11 128.8(7)
O6 C17 C11 112.7(6)
O6 C18 H18A 109.5
O6 C18 H18B 109.5
H18A C18 H18B 109.5
O6 C18 H18C 109.5
H18A C18 H18C 109.5
H18B C18 H18C 109.5
O7 C19 C20 106.9(5)
O7 C19 H19A 110.3
C20 C19 H19A 110.3
O7 C19 H19B 110.3
C20 C19 H19B 110.3
H19A C19 H19B 108.6
C19 C20 C21 114.2(6)
C19 C20 H20A 108.7
C21 C20 H20A 108.7
C19 C20 H20B 108.7
C21 C20 H20B 108.7
H20A C20 H20B 107.6
C20 C21 C22 112.1(7)
C20 C21 H21A 109.2
C22 C21 H21A 109.2
C20 C21 H21B 109.2
C22 C21 H21B 109.2
H21A C21 H21B 107.9
C23 C22 C21 111.2(7)
C23 C22 H22A 109.4
C21 C22 H22A 109.4
C23 C22 H22B 109.4
C21 C22 H22B 109.4
H22A C22 H22B 108.0
C22 C23 C24 112.7(8)
C22 C23 H23A 109.0
C24 C23 H23A 109.0
C22 C23 H23B 109.0
C24 C23 H23B 109.0
H23A C23 H23B 107.8
C25 C24 C23 117.4(8)
C25 C24 H24A 108.0
C23 C24 H24A 108.0
C25 C24 H24B 108.0
C23 C24 H24B 108.0
H24A C24 H24B 107.2
C24 C25 C26 113.7(7)
C24 C25 H25A 108.8
C26 C25 H25A 108.8
C24 C25 H25B 108.8
C26 C25 H25B 108.8
H25A C25 H25B 107.7
C25 C26 H26A 109.5
C25 C26 H26B 109.5
H26A C26 H26B 109.5
C25 C26 H26C 109.5
H26A C26 H26C 109.5
H26B C26 H26C 109.5
O8 C27 C28 107.8(6)
O8 C27 H27A 110.2
C28 C27 H27A 110.2
O8 C27 H27B 110.2
C28 C27 H27B 110.2
H27A C27 H27B 108.5
C27 C28 C29 115.1(6)
C27 C28 H28A 108.5
C29 C28 H28A 108.5
C27 C28 H28B 108.5
C29 C28 H28B 108.5
H28A C28 H28B 107.5
C28 C29 C30 112.9(6)
C28 C29 H29A 109.0
C30 C29 H29A 109.0
C28 C29 H29B 109.0
C30 C29 H29B 109.0
H29A C29 H29B 107.8
C31 C30 C29 115.5(7)
C31 C30 H30A 108.4
C29 C30 H30A 108.4
C31 C30 H30B 108.4
C29 C30 H30B 108.4
H30A C30 H30B 107.5
C30 C31 C32 112.4(8)
C30 C31 H31A 109.1
C32 C31 H31A 109.1
C30 C31 H31B 109.1
C32 C31 H31B 109.1
H31A C31 H31B 107.9
C33 C32 C31 118.2(10)
C33 C32 H32A 107.8
C31 C32 H32A 107.8
C33 C32 H32B 107.8
C31 C32 H32B 107.8
H32A C32 H32B 107.1
C34 C33 C32 115.5(12)
C34 C33 H33A 108.4
C32 C33 H33A 108.4
C34 C33 H33B 108.4
C32 C33 H33B 108.4
H33A C33 H33B 107.5
C33 C34 H34A 109.5
C33 C34 H34B 109.5
H34A C34 H34B 109.5
C33 C34 H34C 109.5
H34A C34 H34C 109.5
H34B C34 H34C 109.5
N3 C35 C36 125.2(6)
N3 C35 H35 117.4
C36 C35 H35 117.4
C35 C36 C37 119.9(6)
C35 C36 H36 120.0
C37 C36 H36 120.0
N4 C37 C38 121.5(7)
N4 C37 C36 123.1(6)
C38 C37 C36 115.4(7)
C39 C38 C37 120.3(6)
C39 C38 H38 119.8
C37 C38 H38 119.8
C38 C39 N3 125.2(6)
C38 C39 H39 117.4
N3 C39 H39 117.4
N4 C40 H40A 109.5
N4 C40 H40B 109.5
H40A C40 H40B 109.5
N4 C40 H40C 109.5
H40A C40 H40C 109.5
H40B C40 H40C 109.5
N4 C41 H41A 109.5
N4 C41 H41B 109.5
H41A C41 H41B 109.5
N4 C41 H41C 109.5
H41A C41 H41C 109.5
H41B C41 H41C 109.5
C43 C42 N5 124.6(6)
C43 C42 H42 117.7
N5 C42 H42 117.7
C42 C43 C44 119.9(7)
C42 C43 H43 120.1
C44 C43 H43 120.1
N6 C44 C45 122.3(6)
N6 C44 C43 121.9(7)
C45 C44 C43 115.8(6)
C46 C45 C44 120.1(6)
C46 C45 H45 119.9
C44 C45 H45 119.9
N5 C46 C45 124.3(6)
N5 C46 H46 117.9
C45 C46 H46 117.9
N6 C47 H47A 109.5
N6 C47 H47B 109.5
H47A C47 H47B 109.5
N6 C47 H47C 109.5
H47A C47 H47C 109.5
H47B C47 H47C 109.5
N6 C48 H48A 109.5
N6 C48 H48B 109.5
H48A C48 H48B 109.5
N6 C48 H48C 109.5
H48A C48 H48C 109.5
H48B C48 H48C 109.5
N2 Fe1 N1 84.4(2)
N2 Fe1 O1 175.7(2)
N1 Fe1 O1 91.41(19)
N2 Fe1 O2 91.7(2)
N1 Fe1 O2 175.8(2)
O1 Fe1 O2 92.51(18)
N2 Fe1 N3 91.6(2)
N1 Fe1 N3 91.2(2)
O1 Fe1 N3 89.1(2)
O2 Fe1 N3 90.4(2)
N2 Fe1 N5 93.0(2)
N1 Fe1 N5 92.9(2)
O1 Fe1 N5 86.6(2)
O2 Fe1 N5 85.7(2)
N3 Fe1 N5 174.1(2)
C3 N1 C4 120.6(5)
C3 N1 Fe1 126.5(5)
C4 N1 Fe1 112.9(4)
C10 N2 C9 119.3(5)
C10 N2 Fe1 126.9(5)
C9 N2 Fe1 113.8(4)
C35 N3 C39 113.9(6)
C35 N3 Fe1 123.1(5)
C39 N3 Fe1 122.9(4)
C37 N4 C41 121.4(6)
C37 N4 C40 120.1(6)
C41 N4 C40 118.3(6)
C46 N5 C42 115.3(6)
C46 N5 Fe1 125.1(5)
C42 N5 Fe1 119.5(4)
C44 N6 C48 120.7(6)
C44 N6 C47 120.0(6)
C48 N6 C47 119.3(6)
C1 O1 Fe1 129.2(4)
C12 O2 Fe1 129.0(4)
C14 O4 C15 116.7(5)
C17 O6 C18 115.8(6)
C6 O7 C19 116.5(5)
C7 O8 C27 112.7(5)
O98 C98 H98A 109.5
O98 C98 H98B 109.5
H98A C98 H98B 109.5
O98 C98 H98C 109.5
H98A C98 H98C 109.5
H98B C98 H98C 109.5
C98 O98 H98 109.5
O99 C99 H99A 109.5
O99 C99 H99B 109.5
H99A C99 H99B 109.5
O99 C99 H99C 109.5
H99A C99 H99C 109.5
H99B C99 H99C 109.5
C99 O99 H99 109.5

loop_
_geom_bond_atom_site_label_1
_geom_bond_atom_site_label_2
_geom_bond_distance
C1 O1 1.278(7)
C1 C2 1.437(9)
C1 C13 1.499(9)
C2 C3 1.409(9)
C2 C14 1.448(9)
C3 N1 1.314(8)
C3 H3 0.9500
C4 C9 1.407(8)
C4 C5 1.415(9)
C4 N1 1.425(8)
C5 C6 1.382(9)
C5 H5 0.9500
C6 O7 1.377(7)
C6 C7 1.397(9)
C7 C8 1.392(9)
C7 O8 1.392(8)
C8 C9 1.385(9)
C8 H8 0.9500
C9 N2 1.429(8)
C10 N2 1.319(8)
C10 C11 1.427(9)
C10 H10 0.9500
C11 C12 1.420(9)
C11 C17 1.465(9)
C12 O2 1.279(7)
C12 C16 1.511(9)
C13 H13A 0.9800
C13 H13B 0.9800
C13 H13C 0.9800
C14 O3 1.223(8)
C14 O4 1.364(8)
C15 O4 1.439(7)
C15 H15A 0.9800
C15 H15B 0.9800
C15 H15C 0.9800
C16 H16A 0.9800
C16 H16B 0.9800
C16 H16C 0.9800
C17 O5 1.202(8)
C17 O6 1.367(8)
C18 O6 1.448(8)
C18 H18A 0.9800
C18 H18B 0.9800
C18 H18C 0.9800
C19 O7 1.435(7)
C19 C20 1.509(9)
C19 H19A 0.9900
C19 H19B 0.9900
C20 C21 1.512(10)
C20 H20A 0.9900
C20 H20B 0.9900
C21 C22 1.581(11)
C21 H21A 0.9900
C21 H21B 0.9900
C22 C23 1.486(11)
C22 H22A 0.9900
C22 H22B 0.9900
C23 C24 1.524(12)
C23 H23A 0.9900
C23 H23B 0.9900
C24 C25 1.481(12)
C24 H24A 0.9900
C24 H24B 0.9900
C25 C26 1.519(11)
C25 H25A 0.9900
C25 H25B 0.9900
C26 H26A 0.9800
C26 H26B 0.9800
C26 H26C 0.9800
C27 O8 1.447(8)
C27 C28 1.515(10)
C27 H27A 0.9900
C27 H27B 0.9900
C28 C29 1.517(9)
C28 H28A 0.9900
C28 H28B 0.9900
C29 C30 1.531(10)
C29 H29A 0.9900
C29 H29B 0.9900
C30 C31 1.514(10)
C30 H30A 0.9900
C30 H30B 0.9900
C31 C32 1.551(13)
C31 H31A 0.9900
C31 H31B 0.9900
C32 C33 1.486(13)
C32 H32A 0.9900
C32 H32B 0.9900
C33 C34 1.416(15)
C33 H33A 0.9900
C33 H33B 0.9900
C34 H34A 0.9800
C34 H34B 0.9800
C34 H34C 0.9800
C35 N3 1.350(8)
C35 C36 1.377(9)
C35 H35 0.9500
C36 C37 1.411(10)
C36 H36 0.9500
C37 N4 1.347(9)
C37 C38 1.406(9)
C38 C39 1.363(9)
C38 H38 0.9500
C39 N3 1.368(8)
C39 H39 0.9500
C40 N4 1.462(9)
C40 H40A 0.9800
C40 H40B 0.9800
C40 H40C 0.9800
C41 N4 1.449(10)
C41 H41A 0.9800
C41 H41B 0.9800
C41 H41C 0.9800
C42 C43 1.360(9)
C42 N5 1.362(8)
C42 H42 0.9500
C43 C44 1.408(9)
C43 H43 0.9500
C44 N6 1.375(9)
C44 C45 1.406(10)
C45 C46 1.374(9)
C45 H45 0.9500
C46 N5 1.340(8)
C46 H46 0.9500
C47 N6 1.456(9)
C47 H47A 0.9800
C47 H47B 0.9800
C47 H47C 0.9800
C48 N6 1.432(9)
C48 H48A 0.9800
C48 H48B 0.9800
C48 H48C 0.9800
Fe1 N2 1.914(5)
Fe1 N1 1.925(5)
Fe1 O1 1.957(4)
Fe1 O2 1.963(4)
Fe1 N3 2.024(6)
Fe1 N5 2.029(6)
C98 O98 1.720(18)
C98 H98A 0.9800
C98 H98B 0.9800
C98 H98C 0.9800
O98 H98 0.8400
C99 O99 1.519(12)
C99 H99A 0.9800
C99 H99B 0.9800
C99 H99C 0.9800
O99 H99 0.8400

loop_
_geom_torsion_atom_site_label_1
_geom_torsion_atom_site_label_2
_geom_torsion_atom_site_label_3
_geom_torsion_atom_site_label_4
_geom_torsion
O1 C1 C2 C3 4.5(10)
C13 C1 C2 C3 -175.1(6)
O1 C1 C2 C14 -174.6(6)
C13 C1 C2 C14 5.9(10)
C1 C2 C3 N1 -1.5(11)
C14 C2 C3 N1 177.6(6)
C9 C4 C5 C6 0.0(9)
N1 C4 C5 C6 178.4(6)
C4 C5 C6 O7 179.8(6)
C4 C5 C6 C7 -2.1(10)
O7 C6 C7 C8 -178.7(6)
C5 C6 C7 C8 3.1(10)
O7 C6 C7 O8 1.3(9)
C5 C6 C7 O8 -176.9(6)
O8 C7 C8 C9 178.1(6)
C6 C7 C8 C9 -2.0(10)
C7 C8 C9 C4 -0.1(10)
C7 C8 C9 N2 -178.6(6)
C5 C4 C9 C8 1.1(9)
N1 C4 C9 C8 -177.4(5)
C5 C4 C9 N2 179.8(5)
N1 C4 C9 N2 1.3(8)
N2 C10 C11 C12 -3.1(11)
N2 C10 C11 C17 179.7(6)
C10 C11 C12 O2 0.7(11)
C17 C11 C12 O2 177.8(6)
C10 C11 C12 C16 -179.9(6)
C17 C11 C12 C16 -2.9(10)
C3 C2 C14 O3 -171.1(7)
C1 C2 C14 O3 8.0(11)
C3 C2 C14 O4 5.2(9)
C1 C2 C14 O4 -175.7(6)
C12 C11 C17 O5 1.9(12)
C10 C11 C17 O5 179.1(8)
C12 C11 C17 O6 -176.0(6)
C10 C11 C17 O6 1.2(9)
O7 C19 C20 C21 68.7(7)
C19 C20 C21 C22 -168.7(6)
C20 C21 C22 C23 -172.1(7)
C21 C22 C23 C24 -177.0(7)
C22 C23 C24 C25 70.9(11)
C23 C24 C25 C26 173.5(8)
O8 C27 C28 C29 62.1(8)
C27 C28 C29 C30 178.8(7)
C28 C29 C30 C31 179.2(7)
C29 C30 C31 C32 176.3(7)
C30 C31 C32 C33 -174.8(9)
C31 C32 C33 C34 -63.0(13)
N3 C35 C36 C37 -0.4(11)
C35 C36 C37 N4 179.5(7)
C35 C36 C37 C38 -1.4(11)
N4 C37 C38 C39 -178.6(7)
C36 C37 C38 C39 2.3(11)
C37 C38 C39 N3 -1.4(11)
N5 C42 C43 C44 1.9(10)
C42 C43 C44 N6 177.0(6)
C42 C43 C44 C45 -2.0(9)
N6 C44 C45 C46 -177.9(6)
C43 C44 C45 C46 1.1(9)
C44 C45 C46 N5 0.0(10)
C2 C3 N1 C4 -176.2(6)
C2 C3 N1 Fe1 2.5(10)
C9 C4 N1 C3 -177.0(6)
C5 C4 N1 C3 4.6(9)
C9 C4 N1 Fe1 4.1(7)
C5 C4 N1 Fe1 -174.3(5)
N2 Fe1 N1 C3 175.2(5)
O1 Fe1 N1 C3 -4.2(5)
N3 Fe1 N1 C3 -93.3(5)
N5 Fe1 N1 C3 82.5(5)
N2 Fe1 N1 C4 -6.0(4)
O1 Fe1 N1 C4 174.6(4)
N3 Fe1 N1 C4 85.5(4)
N5 Fe1 N1 C4 -98.7(4)
C11 C10 N2 C9 178.3(6)
C11 C10 N2 Fe1 -0.4(10)
C8 C9 N2 C10 -6.5(10)
C4 C9 N2 C10 175.0(6)
C8 C9 N2 Fe1 172.4(5)
C4 C9 N2 Fe1 -6.2(7)
N1 Fe1 N2 C10 -174.5(6)
O2 Fe1 N2 C10 3.9(5)
N3 Fe1 N2 C10 94.4(6)
N5 Fe1 N2 C10 -81.9(5)
N1 Fe1 N2 C9 6.8(4)
O2 Fe1 N2 C9 -174.8(4)
N3 Fe1 N2 C9 -84.3(4)
N5 Fe1 N2 C9 99.4(4)
C36 C35 N3 C39 1.4(10)
C36 C35 N3 Fe1 -176.3(6)
C38 C39 N3 C35 -0.4(10)
C38 C39 N3 Fe1 177.2(5)
N2 Fe1 N3 C35 -59.8(5)
N1 Fe1 N3 C35 -144.2(5)
O1 Fe1 N3 C35 124.4(5)
O2 Fe1 N3 C35 31.9(5)
N2 Fe1 N3 C39 122.8(5)
N1 Fe1 N3 C39 38.4(5)
O1 Fe1 N3 C39 -53.0(5)
O2 Fe1 N3 C39 -145.5(5)
C38 C37 N4 C41 -1.7(12)
C36 C37 N4 C41 177.4(8)
C38 C37 N4 C40 -176.4(7)
C36 C37 N4 C40 2.7(12)
C45 C46 N5 C42 -0.3(9)
C45 C46 N5 Fe1 177.1(5)
C43 C42 N5 C46 -0.7(9)
C43 C42 N5 Fe1 -178.2(5)
N2 Fe1 N5 C46 -35.7(5)
N1 Fe1 N5 C46 48.8(5)
O1 Fe1 N5 C46 140.1(5)
O2 Fe1 N5 C46 -127.2(5)
N2 Fe1 N5 C42 141.6(4)
N1 Fe1 N5 C42 -133.9(4)
O1 Fe1 N5 C42 -42.7(4)
O2 Fe1 N5 C42 50.1(4)
C45 C44 N6 C48 -5.0(10)
C43 C44 N6 C48 176.2(7)
C45 C44 N6 C47 174.9(6)
C43 C44 N6 C47 -3.9(10)
C2 C1 O1 Fe1 -8.4(9)
C13 C1 O1 Fe1 171.2(4)
N1 Fe1 O1 C1 7.3(5)
O2 Fe1 O1 C1 -171.1(5)
N3 Fe1 O1 C1 98.5(6)
N5 Fe1 O1 C1 -85.5(5)
C11 C12 O2 Fe1 5.0(9)
C16 C12 O2 Fe1 -174.4(4)
N2 Fe1 O2 C12 -6.4(6)
O1 Fe1 O2 C12 172.9(5)
N3 Fe1 O2 C12 -97.9(5)
N5 Fe1 O2 C12 86.5(5)
O3 C14 O4 C15 4.2(9)
C2 C14 O4 C15 -172.5(6)
O5 C17 O6 C18 -4.0(10)
C11 C17 O6 C18 174.1(6)
C5 C6 O7 C19 24.9(9)
C7 C6 O7 C19 -153.2(6)
C20 C19 O7 C6 171.2(5)
C8 C7 O8 C27 -107.6(7)
C6 C7 O8 C27 72.5(8)
C28 C27 O8 C7 -172.9(5)
